data_4124307
loop_
_publ_author_name
'Sangtarash, Sara'
'Huang, Cancan'
'Sadeghi, Hatef'
'Sorohhov, Gleb'
'Hauser, J\"urg'
'Wandlowski, Thomas'
'Hong, Wenjing'
'Decurtins, Silvio'
'Liu, Shi-Xia'
'Lambert, Colin J.'

_publ_section_title
;
 Searching the Hearts of Graphene-like Molecules for Simplicity,
 Sensitivity, and Logic.
;
_journal_issue 35
_journal_name_full 'Journal of the American Chemical Society'
_journal_page_first 11425
_journal_page_last 11431
_journal_paper_doi 10.1021/jacs.5b06558
_journal_volume 137
_journal_year 2015
_chemical_formula_moiety 'C26 H26 Si2'
_chemical_formula_sum 'C26 H26 Si2'
_chemical_formula_weight 394.65
_space_group_IT_number 14
_symmetry_cell_setting monoclinic
_symmetry_Int_Tables_number 14
_symmetry_space_group_name_Hall '-P 2ybc'
_symmetry_space_group_name_H-M 'P 1 21/c 1'
_atom_sites_solution_hydrogens geom
_audit_creation_method SHELXL-97
_cell_angle_alpha 90
_cell_angle_beta 91.8954(17)
_cell_angle_gamma 90
_cell_formula_units_Z 2
_cell_length_a 17.0695(3)
_cell_length_b 6.78930(12)
_cell_length_c 10.31637(18)
_cell_measurement_reflns_used 5182
_cell_measurement_temperature 173(2)
_cell_measurement_theta_max 27.665
_cell_measurement_theta_min 2.37
_cell_volume 1194.91(4)
_computing_cell_refinement
;
        CrysAlisPro, Agilent Technologies,
        Version 1.171.37.33 (release 27-03-2014 CrysAlis171 .NET)
        (compiled Mar 27 2014,17:12:48)
;
_computing_data_collection
;
        CrysAlisPro, Agilent Technologies,
        Version 1.171.37.33 (release 27-03-2014 CrysAlis171 .NET)
        (compiled Mar 27 2014,17:12:48)
;
_computing_data_reduction
;
        CrysAlisPro, Agilent Technologies,
        Version 1.171.37.33 (release 27-03-2014 CrysAlis171 .NET)
        (compiled Mar 27 2014,17:12:48)
;
_computing_structure_refinement 'SHELXL-2014/7 (Sheldrick, 2014)'
_diffrn_ambient_environment N~2~
_diffrn_ambient_temperature 173(2)
_diffrn_detector 'CCD plate'
_diffrn_detector_area_resol_mean 16.0965
_diffrn_detector_type Eos
_diffrn_measured_fraction_theta_full 1
_diffrn_measured_fraction_theta_max 1
_diffrn_measurement_device 'four-circle diffractometer'
_diffrn_measurement_device_type 'SuperNova, Single source at offset, Eos'
_diffrn_measurement_method '\w scans'
_diffrn_orient_matrix_UB_11 0.0400174
_diffrn_orient_matrix_UB_12 -0.0276966
_diffrn_orient_matrix_UB_13 0.0058097
_diffrn_orient_matrix_UB_21 0.0106221
_diffrn_orient_matrix_UB_22 0.0866551
_diffrn_orient_matrix_UB_23 -0.0335708
_diffrn_orient_matrix_UB_31 0.0036446
_diffrn_orient_matrix_UB_32 0.0513236
_diffrn_orient_matrix_UB_33 0.0598034
_diffrn_radiation_monochromator mirror
_diffrn_radiation_probe x-ray
_diffrn_radiation_type MoK\a
_diffrn_radiation_wavelength 0.71073
_diffrn_reflns_av_R_equivalents 0.0382
_diffrn_reflns_av_unetI/netI 0.0395
_diffrn_reflns_Laue_measured_fraction_full 1
_diffrn_reflns_Laue_measured_fraction_max 1
_diffrn_reflns_limit_h_max 21
_diffrn_reflns_limit_h_min -21
_diffrn_reflns_limit_k_max 8
_diffrn_reflns_limit_k_min -8
_diffrn_reflns_limit_l_max 12
_diffrn_reflns_limit_l_min -12
_diffrn_reflns_number 12638
_diffrn_reflns_point_group_measured_fraction_full 1
_diffrn_reflns_point_group_measured_fraction_max 1
_diffrn_reflns_theta_full 25.242
_diffrn_reflns_theta_max 26.368
_diffrn_reflns_theta_min 2.388
_diffrn_source 'SuperNova (Mo) X-ray Source'
_exptl_absorpt_coefficient_mu 0.157
_exptl_absorpt_correction_T_max 1
_exptl_absorpt_correction_T_min 0.61215
_exptl_absorpt_correction_type multi-scan
_exptl_absorpt_process_details
;
        CrysAlisPro, Agilent Technologies,
        Version 1.171.37.33 (release 27-03-2014 CrysAlis171 .NET)
        (compiled Mar 27 2014,17:12:48)
        Empirical absorption correction using spherical harmonics,
 implemented in SCALE3 ABSPACK scaling algorithm.
        Empirical absorption correction using spherical harmonics,
 implemented in SCALE3 ABSPACK scaling algorithm.
;
_exptl_crystal_colour 'light yellow'
_exptl_crystal_density_diffrn 1.097
_exptl_crystal_description plate
_exptl_crystal_F_000 420
_exptl_crystal_size_max 0.4637
_exptl_crystal_size_mid 0.372
_exptl_crystal_size_min 0.0431
_refine_diff_density_max 0.391
_refine_diff_density_min -0.226
_refine_diff_density_rms 0.044
_refine_ls_extinction_method none
_refine_ls_goodness_of_fit_ref 1.094
_refine_ls_hydrogen_treatment constr
_refine_ls_matrix_type full
_refine_ls_number_parameters 130
_refine_ls_number_reflns 2451
_refine_ls_number_restraints 0
_refine_ls_restrained_S_all 1.094
_refine_ls_R_factor_all 0.0513
_refine_ls_R_factor_gt 0.043
_refine_ls_shift/su_max 0
_refine_ls_shift/su_mean 0
_refine_ls_structure_factor_coef Fsqd
_refine_ls_weighting_details 'w=1/[\s^2^(Fo^2^)+(0.0536P)^2^+0.4501P] where P=(Fo^2^+2Fc^2^)/3'
_refine_ls_weighting_scheme calc
_refine_ls_wR_factor_gt 0.112
_refine_ls_wR_factor_ref 0.1177
_reflns_Friedel_coverage 0
_reflns_number_gt 2093
_reflns_number_total 2451
_reflns_threshold_expression 'I > 2\s(I)'
_cod_data_source_file ja5b06558_si_001.cif
_cod_data_source_block 15sd004
_cod_depositor_comments 'Adding full bibliography for 4124307.cif.'
_cod_original_sg_symbol_H-M 'P 21/c'
_cod_database_code 4124307

loop_
_symmetry_equiv_pos_as_xyz
'x, y, z'
'-x, y+1/2, -z+1/2'
'-x, -y, -z'
'x, -y-1/2, z-1/2'

loop_
_atom_site_label
_atom_site_type_symbol
_atom_site_fract_x
_atom_site_fract_y
_atom_site_fract_z
_atom_site_U_iso_or_equiv
_atom_site_adp_type
_atom_site_occupancy
_atom_site_site_symmetry_order
_atom_site_calc_flag
_atom_site_refinement_flags_posn
_atom_site_refinement_flags_adp
Si1 Si 0.14324(3) 0.59496(8) 0.10125(5) 0.04005(18) Uani 1 1 d . .
C5 C 0.48138(9) 0.5719(2) 0.45890(14) 0.0278(3) Uani 1 1 d . .
C4 C 0.52321(9) 0.7452(2) 0.42493(15) 0.0302(3) Uani 1 1 d . .
C6 C 0.40368(9) 0.5406(2) 0.40946(15) 0.0291(3) Uani 1 1 d . .
C1 C 0.36960(9) 0.6818(2) 0.32392(15) 0.0326(4) Uani 1 1 d . .
C7 C 0.39816(9) 0.2288(2) 0.52535(16) 0.0347(4) Uani 1 1 d . .
H7 H 0.3697 0.1145 0.5486 0.042 Uiso 1 1 calc R U
C2 C 0.41094(10) 0.8529(2) 0.29365(16) 0.0356(4) Uani 1 1 d . .
H2 H 0.3871 0.9487 0.2381 0.043 Uiso 1 1 calc R U
C8 C 0.36348(9) 0.3642(2) 0.44564(16) 0.0346(4) Uani 1 1 d . .
H8 H 0.3115 0.3419 0.4131 0.042 Uiso 1 1 calc R U
C9 C 0.29408(10) 0.6481(3) 0.26162(17) 0.0376(4) Uani 1 1 d . .
C3 C 0.48598(10) 0.8842(2) 0.34346(16) 0.0343(4) Uani 1 1 d . .
H3 H 0.5128 1.0019 0.3222 0.041 Uiso 1 1 calc R U
C10 C 0.23262(11) 0.6225(3) 0.20308(18) 0.0425(4) Uani 1 1 d . .
C11 C 0.16845(13) 0.4544(4) -0.0461(2) 0.0614(6) Uani 1 1 d . .
H11A H 0.21 0.5234 -0.0911 0.092 Uiso 1 1 calc R U
H11B H 0.1219 0.4432 -0.1039 0.092 Uiso 1 1 calc R U
H11C H 0.1867 0.3225 -0.021 0.092 Uiso 1 1 calc R U
C13 C 0.10789(15) 0.8450(4) 0.0577(3) 0.0685(7) Uani 1 1 d . .
H13A H 0.0985 0.9197 0.137 0.103 Uiso 1 1 calc R U
H13B H 0.059 0.8349 0.0057 0.103 Uiso 1 1 calc R U
H13C H 0.1475 0.9127 0.0075 0.103 Uiso 1 1 calc R U
C12 C 0.06872(13) 0.4601(4) 0.1924(2) 0.0681(7) Uani 1 1 d . .
H12A H 0.0904 0.3335 0.222 0.102 Uiso 1 1 calc R U
H12B H 0.0223 0.4368 0.1359 0.102 Uiso 1 1 calc R U
H12C H 0.0539 0.5383 0.2676 0.102 Uiso 1 1 calc R U

loop_
_atom_site_aniso_label
_atom_site_aniso_U_11
_atom_site_aniso_U_22
_atom_site_aniso_U_33
_atom_site_aniso_U_23
_atom_site_aniso_U_13
_atom_site_aniso_U_12
Si1 0.0360(3) 0.0433(3) 0.0402(3) -0.0015(2) -0.0093(2) 0.0036(2)
C5 0.0316(8) 0.0273(8) 0.0244(7) -0.0027(6) 0.0017(6) -0.0019(6)
C4 0.0350(8) 0.0274(8) 0.0282(8) -0.0019(6) 0.0014(6) -0.0032(6)
C6 0.0311(8) 0.0289(8) 0.0272(8) -0.0030(6) 0.0002(6) -0.0008(6)
C1 0.0325(8) 0.0346(8) 0.0304(8) -0.0037(7) -0.0016(6) 0.0023(7)
C7 0.0355(8) 0.0311(8) 0.0373(9) 0.0002(7) 0.0015(7) -0.0092(7)
C2 0.0428(9) 0.0317(9) 0.0321(8) 0.0022(7) -0.0030(7) 0.0033(7)
C8 0.0292(8) 0.0364(9) 0.0380(9) -0.0025(7) -0.0024(6) -0.0064(6)
C9 0.0395(9) 0.0358(9) 0.0375(9) 0.0003(7) -0.0016(7) 0.0040(7)
C3 0.0416(9) 0.0283(8) 0.0332(8) 0.0015(6) 0.0019(7) -0.0044(7)
C10 0.0389(9) 0.0438(10) 0.0441(10) 0.0004(8) -0.0077(8) 0.0027(8)
C11 0.0605(13) 0.0685(15) 0.0548(13) -0.0155(11) -0.0059(10) 0.0071(11)
C13 0.0734(15) 0.0586(14) 0.0719(15) 0.0004(12) -0.0234(12) 0.0186(12)
C12 0.0500(12) 0.0924(19) 0.0613(14) 0.0076(13) -0.0069(10) -0.0150(12)

loop_
_atom_type_symbol
_atom_type_description
_atom_type_scat_dispersion_real
_atom_type_scat_dispersion_imag
_atom_type_scat_source
C C 0.0033 0.0016 'International Tables Vol C Tables 4.2.6.8 and 6.1.1.4'
H H 0 0 'International Tables Vol C Tables 4.2.6.8 and 6.1.1.4'
Si Si 0.0817 0.0704 'International Tables Vol C Tables 4.2.6.8 and 6.1.1.4'

loop_
_exptl_crystal_face_index_h
_exptl_crystal_face_index_k
_exptl_crystal_face_index_l
_exptl_crystal_face_perp_dist
-24 -1 -1 0.0216
24 1 1 0.0216
0 -8 8 0.173
-15 6 7 0.1115
3 0 -5 0.1109
-2 5 -4 0.2149
-4 -1 5 0.2238
3 -2 -5 0.1753

loop_
_geom_angle_atom_site_label_1
_geom_angle_atom_site_label_2
_geom_angle_atom_site_label_3
_geom_angle
_geom_angle_site_symmetry_1
_geom_angle_site_symmetry_3
C10 Si1 C12 109.42(10) . .
C10 Si1 C13 107.69(10) . .
C12 Si1 C13 110.69(13) . .
C10 Si1 C11 108.08(9) . .
C12 Si1 C11 110.09(12) . .
C13 Si1 C11 110.79(12) . .
C6 C5 C4 120.28(14) . .
C6 C5 C5 120.15(17) . 3_666
C4 C5 C5 119.56(17) . 3_666
C3 C4 C5 118.82(14) . .
C3 C4 C7 122.18(15) . 3_666
C5 C4 C7 118.99(14) . 3_666
C1 C6 C5 118.82(14) . .
C1 C6 C8 122.48(14) . .
C5 C6 C8 118.68(14) . .
C2 C1 C6 120.09(14) . .
C2 C1 C9 118.87(15) . .
C6 C1 C9 120.97(15) . .
C8 C7 C4 121.25(15) . 3_666
C8 C7 H7 119.4 . .
C4 C7 H7 119.4 3_666 .
C3 C2 C1 120.88(15) . .
C3 C2 H2 119.6 . .
C1 C2 H2 119.6 . .
C7 C8 C6 121.35(15) . .
C7 C8 H8 119.3 . .
C6 C8 H8 119.3 . .
C10 C9 C1 176.42(19) . .
C2 C3 C4 121.05(15) . .
C2 C3 H3 119.5 . .
C4 C3 H3 119.5 . .
C9 C10 Si1 174.68(18) . .
Si1 C11 H11A 109.5 . .
Si1 C11 H11B 109.5 . .
H11A C11 H11B 109.5 . .
Si1 C11 H11C 109.5 . .
H11A C11 H11C 109.5 . .
H11B C11 H11C 109.5 . .
Si1 C13 H13A 109.5 . .
Si1 C13 H13B 109.5 . .
H13A C13 H13B 109.5 . .
Si1 C13 H13C 109.5 . .
H13A C13 H13C 109.5 . .
H13B C13 H13C 109.5 . .
Si1 C12 H12A 109.5 . .
Si1 C12 H12B 109.5 . .
H12A C12 H12B 109.5 . .
Si1 C12 H12C 109.5 . .
H12A C12 H12C 109.5 . .
H12B C12 H12C 109.5 . .

loop_
_geom_bond_atom_site_label_1
_geom_bond_atom_site_label_2
_geom_bond_distance
_geom_bond_site_symmetry_2
Si1 C10 1.8331(18) .
Si1 C12 1.849(2) .
Si1 C13 1.852(2) .
Si1 C11 1.857(2) .
C5 C6 1.421(2) .
C5 C4 1.426(2) .
C5 C5 1.429(3) 3_666
C4 C3 1.402(2) .
C4 C7 1.432(2) 3_666
C6 C1 1.415(2) .
C6 C8 1.436(2) .
C1 C2 1.400(2) .
C1 C9 1.440(2) .
C7 C8 1.356(2) .
C7 C4 1.432(2) 3_666
C7 H7 0.95 .
C2 C3 1.381(2) .
C2 H2 0.95 .
C8 H8 0.95 .
C9 C10 1.206(2) .
C3 H3 0.95 .
C11 H11A 0.98 .
C11 H11B 0.98 .
C11 H11C 0.98 .
C13 H13A 0.98 .
C13 H13B 0.98 .
C13 H13C 0.98 .
C12 H12A 0.98 .
C12 H12B 0.98 .
C12 H12C 0.98 .

loop_
_geom_torsion_atom_site_label_1
_geom_torsion_atom_site_label_2
_geom_torsion_atom_site_label_3
_geom_torsion_atom_site_label_4
_geom_torsion
_geom_torsion_site_symmetry_1
_geom_torsion_site_symmetry_4
C6 C5 C4 C3 0.7(2) . .
C5 C5 C4 C3 179.56(17) 3_666 .
C6 C5 C4 C7 -179.04(14) . 3_666
C5 C5 C4 C7 -0.2(3) 3_666 3_666
C4 C5 C6 C1 1.5(2) . .
C5 C5 C6 C1 -177.35(17) 3_666 .
C4 C5 C6 C8 179.89(14) . .
C5 C5 C6 C8 1.1(3) 3_666 .
C5 C6 C1 C2 -2.7(2) . .
C8 C6 C1 C2 178.92(15) . .
C5 C6 C1 C9 174.09(14) . .
C8 C6 C1 C9 -4.3(2) . .
C6 C1 C2 C3 1.8(2) . .
C9 C1 C2 C3 -175.10(15) . .
C4 C7 C8 C6 -1.0(3) 3_666 .
C1 C6 C8 C7 178.37(15) . .
C5 C6 C8 C7 0.0(2) . .
C1 C2 C3 C4 0.5(3) . .
C5 C4 C3 C2 -1.7(2) . .
C7 C4 C3 C2 178.03(15) 3_666 .
